data_7035521
loop_
_publ_author_name
'Du, Xia'
'Li, Zijian'
'Liu, Yan'
'Yang, Shiping'
'Cui, Yong'

_publ_section_title
;
 Chiral porous metal-organic frameworks containing \m-oxo-bis[Ti(salan)]
 units for asymmetric cyanation of aldehydes.
;
_journal_issue 29
_journal_name_full 'Dalton transactions (Cambridge, England : 2003)'
_journal_page_first 12999
_journal_page_last 13002
_journal_paper_doi 10.1039/c5dt01682g
_journal_volume 44
_journal_year 2015
_chemical_absolute_configuration rmad
_chemical_formula_moiety 'C41 H52 Br Cd N4 O5.5 Ti'
_chemical_formula_sum 'C41 H52 Br Cd N4 O5.5 Ti'
_chemical_formula_weight 929.07
_space_group_crystal_system tetragonal
_space_group_IT_number 92
_space_group_name_Hall 'P 4abw 2nw'
_space_group_name_H-M_alt 'P 41 21 2'
_symmetry_space_group_name_Hall 'P 4abw 2nw'
_symmetry_space_group_name_H-M 'P 41 21 2'
_atom_sites_solution_hydrogens geom
_audit_block_doi 10.5517/cc14hywg
_audit_creation_date 2015-06-07
_audit_creation_method
;
Olex2 1.2
(compiled 2015.01.26 svn.r3150 for OlexSys, GUI svn.r4998)
;
_audit_update_record
;
2015-06-08 deposited with the CCDC.
2015-06-24 downloaded from the CCDC.
;
_cell_angle_alpha 90
_cell_angle_beta 90
_cell_angle_gamma 90
_cell_formula_units_Z 8
_cell_length_a 26.8901(2)
_cell_length_b 26.8901(2)
_cell_length_c 13.2591(3)
_cell_measurement_temperature 173(2)
_cell_volume 9587.4(2)
_computing_molecular_graphics 'Olex2 (Dolomanov et al., 2009)'
_computing_publication_material 'Olex2 (Dolomanov et al., 2009)'
_computing_structure_refinement 'XL (Sheldrick, 2008)'
_diffrn_ambient_temperature 173.15
_diffrn_measured_fraction_theta_full 0.817
_diffrn_measured_fraction_theta_max 0.995
_diffrn_measurement_device_type 'Bruker P4'
_diffrn_measurement_method '\w scans'
_diffrn_radiation_monochromator graphite
_diffrn_radiation_type CuK\a
_diffrn_radiation_wavelength 1.54178
_diffrn_reflns_av_R_equivalents 0.0486
_diffrn_reflns_av_unetI/netI 0.0592
_diffrn_reflns_Laue_measured_fraction_full 0.817
_diffrn_reflns_Laue_measured_fraction_max 0.995
_diffrn_reflns_limit_h_max 29
_diffrn_reflns_limit_h_min -30
_diffrn_reflns_limit_k_max 28
_diffrn_reflns_limit_k_min -23
_diffrn_reflns_limit_l_max 12
_diffrn_reflns_limit_l_min -14
_diffrn_reflns_number 24662
_diffrn_reflns_point_group_measured_fraction_full 0.799
_diffrn_reflns_point_group_measured_fraction_max 0.981
_diffrn_reflns_theta_full 67.679
_diffrn_reflns_theta_max 59.728
_diffrn_reflns_theta_min 3.287
_exptl_absorpt_coefficient_mu 6.282
_exptl_absorpt_correction_type none
_exptl_crystal_colour yellow
_exptl_crystal_density_diffrn 1.287
_exptl_crystal_description block
_exptl_crystal_F_000 3800
_exptl_crystal_size_max 0.07
_exptl_crystal_size_mid 0.05
_exptl_crystal_size_min 0.05
_refine_diff_density_max 0.521
_refine_diff_density_min -1.063
_refine_diff_density_rms 0.109
_refine_ls_abs_structure_details
;
 Flack x determined using 2254 quotients [(I+)-(I-)]/[(I+)+(I-)]
 (Parsons, Flack and Wagner, Acta Cryst. B69 (2013) 249-259).
;
_refine_ls_abs_structure_Flack 0.045(5)
_refine_ls_extinction_method none
_refine_ls_goodness_of_fit_ref 1.050
_refine_ls_hydrogen_treatment constr
_refine_ls_matrix_type full
_refine_ls_number_parameters 574
_refine_ls_number_reflns 6936
_refine_ls_number_restraints 157
_refine_ls_restrained_S_all 1.051
_refine_ls_R_factor_all 0.0775
_refine_ls_R_factor_gt 0.0672
_refine_ls_shift/su_max 0.000
_refine_ls_shift/su_mean 0.000
_refine_ls_structure_factor_coef Fsqd
_refine_ls_weighting_details 'w=1/[\s^2^(Fo^2^)+(0.1500P)^2^+8.4316P] where P=(Fo^2^+2Fc^2^)/3'
_refine_ls_weighting_scheme calc
_refine_ls_wR_factor_gt 0.1965
_refine_ls_wR_factor_ref 0.2117
_reflns_Friedel_coverage 0.742
_reflns_Friedel_fraction_full 0.777
_reflns_Friedel_fraction_max 0.963
_reflns_number_gt 5995
_reflns_number_total 6936
_reflns_threshold_expression 'I > 2\s(I)'
_cod_data_source_file c5dt01682g2.cif
_cod_data_source_block mof2_sq
_cod_depositor_comments 'Adding full bibliography for 7035520--7035521.cif.'
_cod_original_cell_volume 9587.4(3)
_cod_original_formula_sum 'C41 H52 Br Cd N4 O5.50 Ti'
_cod_database_code 7035521
_shelxl_version_number 2014/6
_shelx_space_group_comment
;
The symmetry employed for this shelxl refinement is uniquely defined
by the following loop, which should always be used as a source of
symmetry information in preference to the above space-group names.
They are only intended as comments.
;
_shelx_estimated_absorpt_t_max 0.744
_shelx_estimated_absorpt_t_min 0.668
_olex2_refinement_description
;
1. Fixed Uiso
 At 1.2 times of:
  All C(H) groups, All C(H,H) groups, All N(H) groups
 At 1.5 times of:
  All C(H,H,H) groups
2. Restrained distances
 C34-C28
 1.4 with sigma of 0.02
 O6A-C40A
 1.25 with sigma of 0.02
 O6-C40 = O5-C40
 1.22 with sigma of 0.02
 C40A-C41A
 1.51 with sigma of 0.02
 C41-C40 = C41A-C40A
 1.51 with sigma of 0.02
 O6A-C41A \\sim C41A-O5A
 with sigma of 0.02
3. Restrained planarity
 C22, N3, C19, C20, C18, C21
 with sigma of 0.1
4. Rigid bond restraints
 Cd1, C37
 with sigma for 1-2 distances of 0.01 and sigma for 1-3 distances of 0.01
 C28, C34A
 with sigma for 1-2 distances of 0.005 and sigma for 1-3 distances of 0.01
 C34, C35
 with sigma for 1-2 distances of 0.005 and sigma for 1-3 distances of 0.01
 C34, C38
 with sigma for 1-2 distances of 0.005 and sigma for 1-3 distances of 0.01
 N4, C37
 with sigma for 1-2 distances of 0.005 and sigma for 1-3 distances of 0.01
 C37A, N4A
 with sigma for 1-2 distances of 0.005 and sigma for 1-3 distances of 0.01
 C34A, C38A
 with sigma for 1-2 distances of 0.005 and sigma for 1-3 distances of 0.01
 C40, O6
 with sigma for 1-2 distances of 0.01 and sigma for 1-3 distances of 0.01
 C22A, C21A
 with sigma for 1-2 distances of 0.01 and sigma for 1-3 distances of 0.01
 C12, C18A
 with sigma for 1-2 distances of 0.005 and sigma for 1-3 distances of 0.005
 C18A, C19A
 with sigma for 1-2 distances of 0.01 and sigma for 1-3 distances of 0.01
 C35A, C34A
 with sigma for 1-2 distances of 0.005 and sigma for 1-3 distances of 0.01
 O5, N4
 with sigma for 1-2 distances of 0.005 and sigma for 1-3 distances of 0.01
 O5, C40
 with sigma for 1-2 distances of 0.005 and sigma for 1-3 distances of 0.005
 O5, C40
 with sigma for 1-2 distances of 0.01 and sigma for 1-3 distances of 0.01
 C40, C41
 with sigma for 1-2 distances of 0.01 and sigma for 1-3 distances of 0.01
 C37A, N4A
 with sigma for 1-2 distances of 0.005 and sigma for 1-3 distances of 0.01
 C38A, C34A
 with sigma for 1-2 distances of 0.005 and sigma for 1-3 distances of 0.01
 C20A
 with sigma for 1-2 distances of 0.005 and sigma for 1-3 distances of 0.01
 N3A, C21A
 with sigma for 1-2 distances of 0.005 and sigma for 1-3 distances of 0.01
5. Uiso/Uaniso restraints and constraints
Cd1A \\sim O6: within 1.7A with sigma of 0.001 and sigma for terminal atoms of
0.08
C37 \\sim C38: within 1.7A with sigma of 0.04 and sigma for terminal atoms of
0.08
Cd1 \\sim C37: within 1.7A with sigma of 0.04 and sigma for terminal atoms of
0.08
C35 \\sim C36: within 1.7A with sigma of 0.04 and sigma for terminal atoms of
0.08
C34 \\sim C35: within 1.7A with sigma of 0.04 and sigma for terminal atoms of
0.08
C34 \\sim C38: within 1.7A with sigma of 0.04 and sigma for terminal atoms of
0.08
C28 \\sim C34A: within 1.7A with sigma of 0.04 and sigma for terminal atoms of
0.08
C28 \\sim C34: within 1.7A with sigma of 0.04 and sigma for terminal atoms of
0.08
C34A \\sim C38A: within 1.7A with sigma of 0.01 and sigma for terminal atoms of
0.08
C40 \\sim O6: within 1.7A with sigma of 0.001 and sigma for terminal atoms of
1.7
C40 \\sim O6: within 1.7A with sigma of 0.02 and sigma for terminal atoms of
0.08
O6A \\sim C40A: within 1.7A with sigma of 0.02 and sigma for terminal atoms of
0.08
C22A \\sim C21A: within 1.7A with sigma of 0.04 and sigma for terminal atoms of
0.08
C12 \\sim C18A: within 1.7A with sigma of 0.04 and sigma for terminal atoms of
0.08
C18A \\sim C19A: within 1.7A with sigma of 0.04 and sigma for terminal atoms of
0.08
C35A \\sim C34A: within 1.7A with sigma of 0.04 and sigma for terminal atoms of
0.08
C36A \\sim C35A: within 1.7A with sigma of 0.02 and sigma for terminal atoms of
0.08
O5 \\sim N4: within 1.7A with sigma of 0.02 and sigma for terminal atoms of 0.08
O5 \\sim C40: within 1.7A with sigma of 0.02 and sigma for terminal atoms of
0.08
O5A \\sim C40A: within 1.7A with sigma of 0.01 and sigma for terminal atoms of
0.08
C40 \\sim C41: within 1.7A with sigma of 0.02 and sigma for terminal atoms of
0.08
C41A \\sim C40A: within 1.7A with sigma of 0.005 and sigma for terminal atoms
of 0.08
Uanis(O5) \\sim Ueq: with sigma of 0.001 and sigma for terminal atoms of 0.2
Uanis(C37A) \\sim Ueq: with sigma of 0.001 and sigma for terminal atoms of 0.2
Uanis(C40A) = Uanis(C40)
Uanis(O6) = Uanis(O6A)
Uanis(C41A) = Uanis(C41)
Uanis(C41A) = Uanis(C41)
6. Rigid body (RIGU) restrains
 C18A, C12
 with sigma for 1-2 distances of 0.004 and sigma for 1-3 distances of 0.004
 C22A, C21A
 with sigma for 1-2 distances of 0.004 and sigma for 1-3 distances of 0.004
7. Others
 Sof(Cd1A)=Sof(Br1A)=Sof(O6A)=Sof(O5A)=Sof(C41A)=Sof(H41D)=Sof(H41E)=Sof(H41F)=
 Sof(C40A)=Sof(N4A)=Sof(C36A)=Sof(H36A)=Sof(C35A)=Sof(H35A)=Sof(C34A)=Sof(C38A)=
 Sof(H38A)=Sof(C37A)=Sof(H37A)=Sof(C22A)=Sof(H22A)=Sof(C18A)=Sof(C19A)=
 Sof(H19A)=Sof(C20A)=Sof(H20A)=Sof(N3A)=Sof(C21A)=Sof(H21A)=1-FVAR(1)
 Sof(Cd1)=Sof(C22)=Sof(H22)=Sof(Br1)=Sof(O5)=Sof(C40)=Sof(O6)=Sof(C41)=
 Sof(H41A)=Sof(H41B)=Sof(H41C)=Sof(C38)=Sof(H38)=Sof(C34)=Sof(C35)=Sof(H35)=
 Sof(C36)=Sof(H36)=Sof(N4)=Sof(C37)=Sof(H37)=Sof(N3)=Sof(C19)=Sof(H19)=Sof(C20)=
 Sof(H20)=Sof(C18)=Sof(C21)=Sof(H21)=FVAR(1)
8.a Ternary CH refined with riding coordinates:
 N0AA(H0AA), N2(H2), C3AA(H3AA), C2AA(H2AA)
8.b Secondary CH2 refined with riding coordinates:
 C23(H23A,H23B), C1AA(H1AA,H1AB), C7AA(H7AA,H7AB), C5(H5A,H5B), C8AA(H8AA,
 H8AB), C5AA(H5AA,H5AB)
8.c Me refined with riding coordinates:
 C39(H39A,H39B,H39C), C41(H41A,H41B,H41C), C41A(H41D,H41E,H41F)
8.d Aromatic/amide H refined with riding coordinates:
 C11(H11), C13(H13), C29(H29), C4AA(H4AA), C22(H22), C38(H38), C35(H35),
 C36(H36), C37(H37), C36A(H36A), C35A(H35A), C38A(H38A), C37A(H37A), C19(H19),
 C20(H20), C21(H21), C22A(H22A), C19A(H19A), C20A(H20A), C21A(H21A)
8.e Fitted hexagon refined as free rotating group:
 C11(C6AA,C9,C8,C13,C12), C29(C28,C4AA,C26,C24,C25), C38(C34,C35,C36,N4,C37),
 N4A(C36A,C35A,C34A,C38A,C37A), C22A(C18A,C19A,C20A,N3A,C21A)
8.f Idealised Me refined as rotating group:
 C15(H15A,H15B,H15C), C32(H32A,H32B,H32C), C31(H31A,H31B,H31C), C33(H33A,H33B,
 H33C), C16(H16A,H16B,H16C), C17(H17A,H17B,H17C)
;
_olex2_submission_special_instructions 'No special instructions were received'

loop_
_space_group_symop_operation_xyz
'x, y, z'
'-y+1/2, x+1/2, z+1/4'
'-x, -y, z+1/2'
'y+1/2, -x+1/2, z+3/4'
'x+1/2, -y+1/2, -z+3/4'
'-x+1/2, y+1/2, -z+1/4'
'y, x, -z'
'-y, -x, -z+1/2'

loop_
_atom_site_label
_atom_site_type_symbol
_atom_site_fract_x
_atom_site_fract_y
_atom_site_fract_z
_atom_site_U_iso_or_equiv
_atom_site_adp_type
_atom_site_occupancy
_atom_site_site_symmetry_order
_atom_site_calc_flag
_atom_site_refinement_flags_posn
_atom_site_refinement_flags_adp
_atom_site_refinement_flags_occupancy
_atom_site_disorder_assembly
_atom_site_disorder_group
Ti1 Ti 0.30573(5) 0.77418(6) 0.67871(13) 0.0359(4) Uani 1 1 d . . . . .
O4 O 0.2871(2) 0.8209(2) 0.7752(5) 0.0427(14) Uani 1 1 d . . . . .
O0AA O 0.3225(2) 0.8257(2) 0.5809(5) 0.0395(14) Uani 1 1 d . . . . .
N0AA N 0.2367(3) 0.7732(3) 0.5898(6) 0.0429(18) Uani 1 1 d . . . . .
H0AA H 0.2117 0.7538 0.6297 0.051 Uiso 1 1 calc R . . . .
N2 N 0.3208(3) 0.7162(3) 0.5589(6) 0.0423(18) Uani 1 1 d . . . . .
H2 H 0.3437 0.7310 0.5077 0.051 Uiso 1 1 calc R . . . .
O3 O 0.2763(2) 0.7237(2) 0.7500 0.0379(19) Uani 1 2 d S T P . .
O1AA O 0.3722(2) 0.7625(2) 0.7095(5) 0.0418(15) Uani 1 1 d . . . . .
C3AA C 0.2743(4) 0.7008(4) 0.5066(7) 0.047(2) Uani 1 1 d . . . . .
H3AA H 0.2559 0.6775 0.5521 0.056 Uiso 1 1 calc R . . . .
C23 C 0.3458(4) 0.6715(4) 0.6036(8) 0.048(2) Uani 1 1 d . . . . .
H23A H 0.3519 0.6472 0.5490 0.058 Uiso 1 1 calc R . . . .
H23B H 0.3226 0.6559 0.6521 0.058 Uiso 1 1 calc R . . . .
C11 C 0.30286(19) 0.9107(2) 0.3729(4) 0.046(2) Uani 1 1 d . . . . .
H11 H 0.3215 0.9299 0.3260 0.055 Uiso 1 1 calc R . . . .
C6AA C 0.32723(14) 0.8820(2) 0.4447(5) 0.041(2) Uani 1 1 d G . . . .
C9 C 0.29993(17) 0.85402(19) 0.5132(4) 0.037(2) Uani 1 1 d G . . . .
C8 C 0.24827(17) 0.8547(2) 0.5099(4) 0.046(2) Uani 1 1 d G . . . .
C13 C 0.22390(14) 0.8834(2) 0.4381(5) 0.053(3) Uani 1 1 d G . . . .
H13 H 0.1886 0.8839 0.4359 0.064 Uiso 1 1 calc R . . . .
C12 C 0.25120(19) 0.9114(2) 0.3696(5) 0.051(3) Uani 1 1 d G U . . .
C29 C 0.4276(2) 0.64177(19) 0.6613(5) 0.056(3) Uani 1 1 d . . . . .
H29 H 0.4202 0.6118 0.6265 0.067 Uiso 1 1 calc R . . . .
C28 C 0.4715(2) 0.6460(2) 0.7160(6) 0.063(3) Uani 1 1 d DG U . . .
C4AA C 0.48229(18) 0.6899(2) 0.7669(5) 0.060(3) Uani 1 1 d G . . . .
H4AA H 0.5123 0.6927 0.8043 0.072 Uiso 1 1 calc R . . . .
C26 C 0.4492(2) 0.7295(2) 0.7630(5) 0.048(2) Uani 1 1 d G . . . .
C24 C 0.40535(18) 0.72534(18) 0.7083(5) 0.043(2) Uani 1 1 d G . . . .
C25 C 0.39454(18) 0.6815(2) 0.6574(5) 0.047(2) Uani 1 1 d G . . . .
C39 C 0.2972(5) 0.8720(4) 0.7846(10) 0.068(3) Uani 1 1 d . . . . .
H39A H 0.2811 0.8849 0.8457 0.102 Uiso 1 1 calc R . . . .
H39B H 0.3332 0.8772 0.7893 0.102 Uiso 1 1 calc R . . . .
H39C H 0.2842 0.8897 0.7255 0.102 Uiso 1 1 calc R . . . .
Cd1 Cd 0.62627(10) 0.45282(11) 0.7111(3) 0.0652(10) Uani 0.545(7) 1 d . U . A 1
C1AA C 0.2172(3) 0.8247(3) 0.5815(9) 0.049(2) Uani 1 1 d . . . . .
H1AA H 0.2175 0.8406 0.6488 0.058 Uiso 1 1 calc R . . . .
H1AB H 0.1824 0.8238 0.5572 0.058 Uiso 1 1 calc R . . . .
C14 C 0.3856(3) 0.8822(4) 0.4487(8) 0.045(2) Uani 1 1 d . . . . .
C7AA C 0.2816(5) 0.6753(4) 0.4069(8) 0.064(3) Uani 1 1 d . . . . .
H7AA H 0.3010 0.6444 0.4172 0.077 Uiso 1 1 calc R . . . .
H7AB H 0.3008 0.6973 0.3615 0.077 Uiso 1 1 calc R . . . .
C30 C 0.4617(3) 0.7791(5) 0.8204(9) 0.057(3) Uani 1 1 d . . . . .
C15 C 0.4052(4) 0.8283(4) 0.4354(10) 0.062(3) Uani 1 1 d . . . . .
H15A H 0.3956 0.8083 0.4941 0.093 Uiso 1 1 calc GR . . . .
H15B H 0.4415 0.8288 0.4295 0.093 Uiso 1 1 calc GR . . . .
H15C H 0.3908 0.8137 0.3743 0.093 Uiso 1 1 calc GR . . . .
C5 C 0.1986(6) 0.7075(5) 0.3460(10) 0.080(4) Uani 1 1 d . . . . .
H5A H 0.2133 0.7303 0.2955 0.096 Uiso 1 1 calc R . . . .
H5B H 0.1658 0.6965 0.3201 0.096 Uiso 1 1 calc R . . . .
C2AA C 0.2422(4) 0.7475(4) 0.4917(8) 0.049(2) Uani 1 1 d . . . . .
H2AA H 0.2604 0.7704 0.4452 0.059 Uiso 1 1 calc R . . . .
C32 C 0.4613(4) 0.8229(4) 0.7504(10) 0.057(3) Uani 1 1 d . . . . .
H32A H 0.4879 0.8192 0.7003 0.085 Uiso 1 1 calc GR . . . .
H32B H 0.4667 0.8535 0.7891 0.085 Uiso 1 1 calc GR . . . .
H32C H 0.4291 0.8247 0.7159 0.085 Uiso 1 1 calc GR . . . .
C31 C 0.5142(4) 0.7766(6) 0.8747(10) 0.071(3) Uani 1 1 d . . . . .
H31A H 0.5157 0.7469 0.9174 0.106 Uiso 1 1 calc GR . . . .
H31B H 0.5188 0.8064 0.9164 0.106 Uiso 1 1 calc GR . . . .
H31C H 0.5406 0.7751 0.8237 0.106 Uiso 1 1 calc GR . . . .
C33 C 0.4227(4) 0.7870(5) 0.9039(9) 0.065(3) Uani 1 1 d . . . . .
H33A H 0.3904 0.7944 0.8732 0.097 Uiso 1 1 calc GR . . . .
H33B H 0.4329 0.8148 0.9469 0.097 Uiso 1 1 calc GR . . . .
H33C H 0.4200 0.7567 0.9448 0.097 Uiso 1 1 calc GR . . . .
C8AA C 0.1913(4) 0.7347(4) 0.4419(9) 0.065(3) Uani 1 1 d . . . . .
H8AA H 0.1714 0.7141 0.4888 0.078 Uiso 1 1 calc R . . . .
H8AB H 0.1727 0.7658 0.4288 0.078 Uiso 1 1 calc R . . . .
C16 C 0.4025(4) 0.9037(4) 0.5459(9) 0.057(3) Uani 1 1 d . . . . .
H16A H 0.3894 0.9375 0.5529 0.085 Uiso 1 1 calc GR . . . .
H16B H 0.4389 0.9046 0.5473 0.085 Uiso 1 1 calc GR . . . .
H16C H 0.3904 0.8831 0.6017 0.085 Uiso 1 1 calc GR . . . .
C22 C 0.2330(13) 0.9903(16) 0.280(2) 0.054(10) Uani 0.545(7) 1 d . . . A 1
H22 H 0.2620 1.0044 0.3097 0.065 Uiso 0.545(7) 1 calc R . . A 1
C17 C 0.4081(5) 0.9125(5) 0.3629(11) 0.079(4) Uani 1 1 d . . . . .
H17A H 0.4053 0.8938 0.2997 0.118 Uiso 1 1 calc GR . . . .
H17B H 0.4433 0.9190 0.3774 0.118 Uiso 1 1 calc GR . . . .
H17C H 0.3903 0.9441 0.3565 0.118 Uiso 1 1 calc GR . . . .
C5AA C 0.2321(6) 0.6624(5) 0.3576(11) 0.079(4) Uani 1 1 d . . . . .
H5AA H 0.2385 0.6477 0.2904 0.094 Uiso 1 1 calc R . . . .
H5AB H 0.2149 0.6370 0.3991 0.094 Uiso 1 1 calc R . . . .
Br1 Br 0.5917(2) 0.3975(3) 0.8692(6) 0.138(2) Uani 0.545(7) 1 d . . . . .
O5 O 0.7058(9) 0.4265(8) 0.7418(17) 0.096(5) Uani 0.545(7) 1 d D U . A 1
Cd1A Cd 0.64210(13) 0.47139(15) 0.7648(4) 0.0725(13) Uani 0.455(7) 1 d . U . A 2
C40 C 0.7155(9) 0.4666(9) 0.790(2) 0.0764(17) Uani 0.545(7) 1 d D U . A 1
Br1A Br 0.6036(2) 0.4258(3) 0.9259(6) 0.112(2) Uani 0.455(7) 1 d . . . A .
O6 O 0.6848(6) 0.4982(6) 0.8129(14) 0.0757(15) Uani 0.545(7) 1 d D U . A 1
C41 C 0.7683(12) 0.4769(18) 0.822(4) 0.119(11) Uani 0.545(7) 1 d D U . A 1
H41A H 0.7897 0.4495 0.7998 0.179 Uiso 0.545(7) 1 calc R . . A 1
H41B H 0.7797 0.5080 0.7905 0.179 Uiso 0.545(7) 1 calc R . . A 1
H41C H 0.7699 0.4801 0.8952 0.179 Uiso 0.545(7) 1 calc R . . A 1
O6A O 0.6998(7) 0.5240(7) 0.8629(16) 0.0757(15) Uani 0.455(7) 1 d D U . A 2
O5A O 0.7184(8) 0.4463(9) 0.786(2) 0.089(5) Uani 0.455(7) 1 d D U . A 2
C41A C 0.7831(12) 0.4974(17) 0.845(4) 0.119(11) Uani 0.455(7) 1 d D U . A 2
H41D H 0.8009 0.4676 0.8221 0.179 Uiso 0.455(7) 1 calc R . . A 2
H41E H 0.7927 0.5258 0.8033 0.179 Uiso 0.455(7) 1 calc R . . A 2
H41F H 0.7916 0.5041 0.9156 0.179 Uiso 0.455(7) 1 calc R . . A 2
C40A C 0.7278(10) 0.4889(10) 0.836(3) 0.0764(17) Uani 0.455(7) 1 d D U . A 2
C38 C 0.4998(7) 0.5620(7) 0.6365(15) 0.057(7) Uani 0.545(7) 1 d . U . A 1
H38 H 0.4767 0.5650 0.5827 0.068 Uiso 0.545(7) 1 calc R . . A 1
C34 C 0.5024(10) 0.5987(8) 0.710(2) 0.059(7) Uani 0.545(7) 1 d DG U . A 1
C35 C 0.5362(11) 0.5943(9) 0.789(2) 0.082(9) Uani 0.545(7) 1 d G U . A 1
H35 H 0.5379 0.6194 0.8392 0.098 Uiso 0.545(7) 1 calc R . . A 1
C36 C 0.5674(9) 0.5532(8) 0.7941(17) 0.083(10) Uani 0.545(7) 1 d G U . A 1
H36 H 0.5905 0.5502 0.8480 0.100 Uiso 0.545(7) 1 calc R . . A 1
N4 N 0.5648(7) 0.5165(6) 0.7205(15) 0.067(7) Uani 0.545(7) 1 d G U . A 1
C37 C 0.5310(6) 0.5209(6) 0.6417(12) 0.058(5) Uani 0.545(7) 1 d G U . A 1
H37 H 0.5292 0.4958 0.5914 0.069 Uiso 0.545(7) 1 calc R . . A 1
N4A N 0.5797(8) 0.5277(8) 0.7566(17) 0.052(6) Uani 0.455(7) 1 d . U . A 2
C36A C 0.5766(10) 0.5633(9) 0.8323(16) 0.075(9) Uani 0.455(7) 1 d G U . A 2
H36A H 0.5977 0.5612 0.8896 0.090 Uiso 0.455(7) 1 calc R . . A 2
C35A C 0.5425(12) 0.6019(10) 0.8243(19) 0.068(8) Uani 0.455(7) 1 d G U . A 2
H35A H 0.5403 0.6263 0.8760 0.082 Uiso 0.455(7) 1 calc R . . A 2
C34A C 0.5116(10) 0.6050(9) 0.741(2) 0.051(7) Uani 0.455(7) 1 d G U . A 2
C38A C 0.5147(9) 0.5694(9) 0.6648(17) 0.052(7) Uani 0.455(7) 1 d G U . A 2
H38A H 0.4936 0.5715 0.6075 0.063 Uiso 0.455(7) 1 calc R . . A 2
C37A C 0.5488(9) 0.5307(8) 0.6728(16) 0.065(9) Uani 0.455(7) 1 d G U . A 2
H37A H 0.5509 0.5064 0.6211 0.078 Uiso 0.455(7) 1 calc R . . A 2
N3 N 0.1666(9) 1.0024(8) 0.1764(16) 0.059(6) Uani 0.545(7) 1 d . . . A 1
C19 C 0.1779(8) 0.9282(9) 0.2586(19) 0.056(7) Uani 0.545(7) 1 d . . . A 1
H19 H 0.1661 0.8956 0.2727 0.067 Uiso 0.545(7) 1 calc R . . A 1
C20 C 0.1521(10) 0.9571(10) 0.195(2) 0.077(9) Uani 0.545(7) 1 d . . . A 1
H20 H 0.1230 0.9444 0.1638 0.092 Uiso 0.545(7) 1 calc R . . A 1
C18 C 0.2196(10) 0.9436(10) 0.3026(18) 0.040(7) Uani 0.545(7) 1 d . . . A 1
C21 C 0.2054(13) 1.0169(11) 0.216(2) 0.057(9) Uani 0.545(7) 1 d . . . A 1
H21 H 0.2165 1.0495 0.2005 0.069 Uiso 0.545(7) 1 calc R . . A 1
C22A C 0.2396(11) 0.9880(11) 0.256(2) 0.032(8) Uani 0.455(7) 1 d . U . A 2
H22A H 0.2646 1.0050 0.2928 0.039 Uiso 0.455(7) 1 calc R . . A 2
C18A C 0.2298(9) 0.9382(10) 0.2757(18) 0.049(9) Uani 0.455(7) 1 d G U . A 2
C19A C 0.1932(9) 0.9133(6) 0.2217(19) 0.056(7) Uani 0.455(7) 1 d G U . A 2
H19A H 0.1865 0.8793 0.2352 0.067 Uiso 0.455(7) 1 calc R . . A 2
C20A C 0.1662(9) 0.9383(7) 0.1479(18) 0.074(10) Uani 0.455(7) 1 d G U . A 2
H20A H 0.1412 0.9213 0.1110 0.089 Uiso 0.455(7) 1 calc R . . A 2
N3A N 0.1760(10) 0.9881(7) 0.1281(17) 0.064(9) Uani 0.455(7) 1 d G U . A 2
C21A C 0.2126(12) 1.0130(7) 0.182(2) 0.049(10) Uani 0.455(7) 1 d G U . A 2
H21A H 0.2193 1.0470 0.1685 0.058 Uiso 0.455(7) 1 calc R . . A 2

loop_
_atom_site_aniso_label
_atom_site_aniso_U_11
_atom_site_aniso_U_22
_atom_site_aniso_U_33
_atom_site_aniso_U_23
_atom_site_aniso_U_13
_atom_site_aniso_U_12
Ti1 0.0228(8) 0.0282(8) 0.0566(9) 0.0031(7) 0.0012(7) 0.0010(6)
O4 0.036(3) 0.027(3) 0.066(4) -0.001(3) 0.005(3) -0.001(2)
O0AA 0.026(3) 0.031(3) 0.061(4) 0.010(3) 0.006(3) 0.000(2)
N0AA 0.035(4) 0.033(4) 0.061(5) 0.014(4) -0.004(4) -0.002(3)
N2 0.038(4) 0.031(4) 0.057(4) 0.006(3) 0.004(4) 0.000(3)
O3 0.028(2) 0.028(2) 0.057(5) -0.002(3) -0.002(3) 0.002(3)
O1AA 0.022(3) 0.036(3) 0.068(4) 0.002(3) 0.000(3) 0.002(2)
C3AA 0.046(5) 0.042(5) 0.053(5) 0.010(4) -0.013(5) -0.011(4)
C23 0.040(5) 0.040(5) 0.063(6) 0.005(5) 0.008(5) 0.010(4)
C11 0.036(5) 0.031(5) 0.070(6) 0.002(5) 0.001(5) -0.003(4)
C6AA 0.037(5) 0.025(4) 0.061(6) 0.000(4) 0.006(4) 0.000(4)
C9 0.031(4) 0.026(4) 0.056(5) -0.003(4) 0.001(4) 0.002(3)
C8 0.035(5) 0.029(5) 0.073(6) 0.002(4) -0.004(5) 0.002(4)
C13 0.034(5) 0.033(5) 0.093(8) 0.013(5) -0.010(5) -0.001(4)
C12 0.034(5) 0.036(5) 0.084(7) 0.016(5) -0.011(5) -0.005(4)
C29 0.047(6) 0.040(5) 0.082(7) 0.009(5) 0.022(6) 0.005(5)
C28 0.030(5) 0.068(7) 0.091(8) 0.028(7) 0.012(5) 0.021(5)
C4AA 0.029(5) 0.054(7) 0.098(8) 0.021(6) 0.007(5) 0.010(4)
C26 0.025(5) 0.050(6) 0.068(6) 0.010(5) 0.006(4) 0.002(4)
C24 0.025(4) 0.035(5) 0.068(6) 0.006(5) 0.008(4) 0.008(4)
C25 0.031(5) 0.040(5) 0.069(6) 0.011(5) 0.016(4) 0.006(4)
C39 0.077(8) 0.042(6) 0.086(8) -0.008(6) 0.026(7) -0.012(5)
Cd1 0.0557(12) 0.0536(13) 0.0863(18) 0.0225(13) 0.0188(12) 0.0257(9)
C1AA 0.027(5) 0.035(5) 0.084(7) 0.008(5) 0.003(5) 0.001(4)
C14 0.033(5) 0.038(5) 0.065(6) 0.006(5) 0.006(4) 0.003(4)
C7AA 0.086(9) 0.048(6) 0.059(6) -0.004(5) -0.010(6) 0.000(6)
C30 0.014(4) 0.080(8) 0.079(7) 0.015(6) -0.005(5) -0.002(4)
C15 0.059(7) 0.053(6) 0.074(7) 0.012(6) 0.018(6) 0.025(5)
C5 0.089(10) 0.073(9) 0.077(8) 0.019(7) -0.024(7) -0.023(7)
C2AA 0.046(6) 0.038(5) 0.064(6) 0.012(5) -0.013(5) -0.012(4)
C32 0.038(5) 0.042(6) 0.090(8) 0.003(5) -0.009(5) -0.003(4)
C31 0.031(5) 0.097(10) 0.084(8) 0.014(8) -0.012(6) -0.002(6)
C33 0.040(6) 0.080(8) 0.073(7) -0.003(6) 0.008(5) -0.004(6)
C8AA 0.060(7) 0.054(6) 0.081(7) 0.009(6) -0.031(6) -0.022(5)
C16 0.038(5) 0.035(5) 0.096(8) 0.006(5) -0.010(6) -0.001(4)
C22 0.041(15) 0.07(2) 0.047(15) 0.024(12) 0.003(11) 0.012(12)
C17 0.044(6) 0.090(10) 0.102(10) 0.044(9) 0.021(7) 0.005(6)
C5AA 0.104(11) 0.056(7) 0.077(8) -0.006(6) -0.017(8) -0.013(7)
Br1 0.085(3) 0.164(6) 0.164(5) 0.078(4) 0.026(3) 0.018(3)
O5 0.096(5) 0.096(5) 0.096(5) 0.0008(14) 0.0002(14) 0.0003(14)
Cd1A 0.0611(15) 0.0574(16) 0.099(3) 0.0362(17) 0.0275(16) 0.0263(12)
C40 0.066(2) 0.061(2) 0.103(3) 0.032(2) 0.024(2) 0.023(2)
Br1A 0.071(3) 0.119(4) 0.145(5) 0.065(4) 0.021(3) 0.020(3)
O6 0.065(2) 0.060(2) 0.102(3) 0.033(2) 0.025(2) 0.0238(18)
C41 0.112(16) 0.14(3) 0.10(2) 0.02(2) -0.038(18) -0.012(19)
O6A 0.065(2) 0.060(2) 0.102(3) 0.033(2) 0.025(2) 0.0238(18)
O5A 0.064(9) 0.068(10) 0.135(12) 0.060(10) 0.028(9) 0.046(8)
C41A 0.112(16) 0.14(3) 0.10(2) 0.02(2) -0.038(18) -0.012(19)
C40A 0.066(2) 0.061(2) 0.103(3) 0.032(2) 0.024(2) 0.023(2)
C38 0.031(12) 0.061(13) 0.077(16) 0.014(10) 0.008(11) 0.008(10)
C34 0.040(12) 0.048(12) 0.088(18) 0.014(10) -0.010(11) 0.023(10)
C35 0.069(18) 0.081(17) 0.10(2) 0.000(17) -0.028(15) 0.029(14)
C36 0.08(2) 0.08(2) 0.09(2) 0.014(17) -0.057(17) 0.016(16)
N4 0.035(11) 0.090(19) 0.076(14) 0.000(13) 0.003(9) 0.010(11)
C37 0.042(11) 0.057(12) 0.073(12) 0.027(11) 0.010(10) 0.028(10)
N4A 0.041(14) 0.042(13) 0.073(15) 0.015(13) 0.009(9) -0.002(11)
C36A 0.040(15) 0.10(2) 0.08(2) 0.017(17) -0.015(16) 0.012(14)
C35A 0.049(16) 0.09(2) 0.064(17) 0.035(14) 0.003(12) 0.029(14)
C34A 0.037(13) 0.046(11) 0.071(16) 0.023(10) 0.003(11) 0.011(10)
C38A 0.042(15) 0.043(12) 0.071(15) 0.024(10) -0.010(12) 0.016(11)
C37A 0.065(9) 0.065(9) 0.065(9) 0.0001(14) 0.0002(14) 0.0000(14)
N3 0.061(13) 0.050(12) 0.065(14) 0.024(11) -0.018(12) -0.011(9)
C19 0.033(12) 0.036(12) 0.098(19) 0.022(13) -0.009(12) -0.008(9)
C20 0.057(16) 0.067(18) 0.11(2) 0.024(16) -0.010(15) -0.030(14)
C18 0.016(9) 0.037(12) 0.067(14) 0.023(11) 0.008(11) -0.004(8)
C21 0.053(16) 0.049(14) 0.07(2) 0.004(12) 0.004(15) -0.016(11)
C22A 0.024(13) 0.029(13) 0.044(16) 0.009(11) -0.008(12) -0.015(10)
C18A 0.030(17) 0.040(13) 0.076(14) 0.017(11) 0.006(12) 0.006(11)
C19A 0.065(19) 0.021(12) 0.081(19) 0.011(12) -0.006(14) 0.012(10)
C20A 0.06(2) 0.06(2) 0.10(3) 0.025(19) -0.018(19) -0.020(15)
N3A 0.064(17) 0.055(17) 0.071(18) 0.038(14) -0.042(15) -0.029(13)
C21A 0.033(14) 0.052(16) 0.06(2) 0.032(14) -0.013(15) -0.020(11)

loop_
_atom_type_symbol
_atom_type_description
_atom_type_scat_dispersion_real
_atom_type_scat_dispersion_imag
_atom_type_scat_source
C C 0.0181 0.0091 'International Tables Vol C Tables 4.2.6.8 and 6.1.1.4'
H H 0.0000 0.0000 'International Tables Vol C Tables 4.2.6.8 and 6.1.1.4'
Br Br -0.6763 1.2805 'International Tables Vol C Tables 4.2.6.8 and 6.1.1.4'
Cd Cd 0.1185 4.6533 'International Tables Vol C Tables 4.2.6.8 and 6.1.1.4'
N N 0.0311 0.0180 'International Tables Vol C Tables 4.2.6.8 and 6.1.1.4'
O O 0.0492 0.0322 'International Tables Vol C Tables 4.2.6.8 and 6.1.1.4'
Ti Ti 0.2191 1.8069 'International Tables Vol C Tables 4.2.6.8 and 6.1.1.4'

loop_
_geom_angle_atom_site_label_1
_geom_angle_atom_site_label_2
_geom_angle_atom_site_label_3
_geom_angle
_geom_angle_site_symmetry_1
_geom_angle_site_symmetry_3
O4 Ti1 O0AA 92.3(3) . .
O4 Ti1 N0AA 98.6(3) . .
O4 Ti1 N2 174.7(3) . .
O0AA Ti1 N0AA 81.2(3) . .
O0AA Ti1 N2 88.9(3) . .
N0AA Ti1 N2 76.5(3) . .
O3 Ti1 O4 91.7(3) . .
O3 Ti1 O0AA 165.5(2) . .
O3 Ti1 N0AA 84.4(2) . .
O3 Ti1 N2 85.9(2) . .
O3 Ti1 O1AA 100.1(3) . .
O1AA Ti1 O4 102.8(3) . .
O1AA Ti1 O0AA 92.6(3) . .
O1AA Ti1 N0AA 157.9(3) . .
O1AA Ti1 N2 82.3(3) . .
C39 O4 Ti1 132.0(7) . .
C9 O0AA Ti1 139.0(4) . .
C1AA N0AA Ti1 109.0(6) . .
C2AA N0AA Ti1 113.1(6) . .
C2AA N0AA C1AA 113.9(8) . .
C3AA N2 Ti1 111.6(6) . .
C3AA N2 C23 109.7(7) . .
C23 N2 Ti1 110.8(6) . .
Ti1 O3 Ti1 154.7(5) . 8_666
C24 O1AA Ti1 139.7(5) . .
N2 C3AA C7AA 115.3(9) . .
N2 C3AA C2AA 107.7(7) . .
C7AA C3AA C2AA 109.4(8) . .
N2 C23 C25 115.7(8) . .
C6AA C11 C12 120.0 . .
C11 C6AA C9 120.0 . .
C11 C6AA C14 119.5(5) . .
C9 C6AA C14 120.5(5) . .
O0AA C9 C6AA 120.9(4) . .
O0AA C9 C8 119.1(4) . .
C8 C9 C6AA 120.0 . .
C9 C8 C13 120.0 . .
C9 C8 C1AA 122.0(5) . .
C13 C8 C1AA 118.0(5) . .
C8 C13 C12 120.0 . .
C11 C12 C18 126.2(11) . .
C11 C12 C18A 113.7(11) . .
C13 C12 C11 120.0 . .
C13 C12 C18 113.6(11) . .
C13 C12 C18A 125.6(11) . .
C28 C29 C25 120.0 . .
C29 C28 C4AA 120.0 . .
C29 C28 C34 111.7(9) . .
C29 C28 C34A 129.2(11) . .
C4AA C28 C34 128.3(9) . .
C4AA C28 C34A 110.5(10) . .
C26 C4AA C28 120.0 . .
C4AA C26 C30 119.8(5) . .
C24 C26 C4AA 120.0 . .
C24 C26 C30 120.2(5) . .
O1AA C24 C26 119.9(5) . .
O1AA C24 C25 120.0(5) . .
C26 C24 C25 120.0 . .
C29 C25 C23 115.8(5) . .
C24 C25 C23 123.9(5) . .
C24 C25 C29 120.0 . .
Br1 Cd1 Cd1 32.8(2) . 8_666
Br1 Cd1 Cd1 59.2(2) 8_666 8_666
Br1 Cd1 Br1 88.3(3) 8_666 .
Br1 Cd1 O5 104.0(6) 8_666 .
Br1 Cd1 C40 132.7(6) 8_666 .
Br1 Cd1 Br1A 11.7(3) 8_666 8_666
Br1 Cd1 Br1A 21.78(15) . .
Br1 Cd1 Br1A 110.0(3) 8_666 .
Br1 Cd1 Br1A 91.9(2) . 8_666
Br1 Cd1 O6 160.2(4) 8_666 .
Br1 Cd1 N4 105.9(5) 8_666 .
Br1 Cd1 N3 92.7(6) 8_666 5_565
O5 Cd1 Cd1 111.1(6) . 8_666
O5 Cd1 Br1 90.8(6) . .
O5 Cd1 C40 29.0(5) . .
O5 Cd1 Br1A 86.9(6) . .
O5 Cd1 Br1A 115.0(6) . 8_666
O5 Cd1 O6 56.3(6) . .
O5 Cd1 N4 149.4(7) . .
O5 Cd1 N3 82.5(8) . 5_565
C40 Cd1 Cd1 124.9(7) . 8_666
C40 Cd1 Br1 94.7(7) . .
C40 Cd1 Br1A 143.2(5) . 8_666
C40 Cd1 Br1A 81.0(7) . .
Br1A Cd1 Cd1 60.33(18) 8_666 8_666
Br1A Cd1 Cd1 52.7(2) . 8_666
Br1A Cd1 Br1A 112.92(18) 8_666 .
O6 Cd1 Cd1 126.5(4) . 8_666
O6 Cd1 Br1 93.9(4) . .
O6 Cd1 C40 27.5(5) . .
O6 Cd1 Br1A 74.0(4) . .
O6 Cd1 Br1A 169.6(4) . 8_666
O6 Cd1 N3 83.0(6) . 5_565
N4 Cd1 Cd1 90.0(5) . 8_666
N4 Cd1 Br1 96.6(5) . .
N4 Cd1 C40 120.5(7) . .
N4 Cd1 Br1A 89.0(5) . .
N4 Cd1 Br1A 94.5(5) . 8_666
N4 Cd1 O6 93.4(6) . .
N4 Cd1 N3 89.6(8) . 5_565
N3 Cd1 Cd1 150.5(6) 5_565 8_666
N3 Cd1 Br1 173.3(6) 5_565 .
N3 Cd1 C40 79.8(9) 5_565 .
N3 Cd1 Br1A 156.8(6) 5_565 .
N3 Cd1 Br1A 90.3(5) 5_565 8_666
N0AA C1AA C8 110.7(7) . .
C15 C14 C6AA 109.5(8) . .
C16 C14 C6AA 109.7(8) . .
C16 C14 C15 111.0(9) . .
C16 C14 C17 108.5(9) . .
C17 C14 C6AA 111.9(8) . .
C17 C14 C15 106.2(9) . .
C3AA C7AA C5AA 111.6(11) . .
C26 C30 C31 112.0(9) . .
C32 C30 C26 111.4(9) . .
C32 C30 C31 108.7(9) . .
C32 C30 C33 109.4(10) . .
C33 C30 C26 108.7(8) . .
C33 C30 C31 106.6(10) . .
C8AA C5 C5AA 112.7(11) . .
N0AA C2AA C3AA 108.9(8) . .
N0AA C2AA C8AA 112.8(9) . .
C3AA C2AA C8AA 111.6(8) . .
C5 C8AA C2AA 110.9(11) . .
C21 C22 C18 119(3) . .
C5 C5AA C7AA 112.4(11) . .
Cd1 Br1 Cd1 87.9(2) 8_666 .
Cd1A Br1 Cd1A 105.2(2) 8_666 .
Br1A Br1 Cd1 92.7(5) . .
Br1A Br1 Cd1 150.1(6) . 8_666
Br1A Br1 Cd1A 73.0(4) . .
Br1A Br1 Cd1A 154.1(6) . 8_666
C40 O5 Cd1 91.1(16) . .
Br1 Cd1A Br1 71.5(2) 8_666 .
Br1A Cd1A Br1 94.9(2) . 8_666
Br1A Cd1A Br1 23.53(16) . .
O6A Cd1A Br1 117.0(4) . .
O6A Cd1A Br1 164.2(4) . 8_666
O6A Cd1A Br1A 94.9(5) . .
O6A Cd1A C40A 29.1(6) . .
O5A Cd1A Br1 100.0(5) . .
O5A Cd1A Br1 105.3(9) . 8_666
O5A Cd1A Br1A 96.8(6) . .
O5A Cd1A O6A 61.1(9) . .
O5A Cd1A C40A 32.1(9) . .
O5A Cd1A N4A 155.8(10) . .
O5A Cd1A N3A 83(7) . 5_565
C40A Cd1A Br1 113.0(6) . .
C40A Cd1A Br1 136.6(6) . 8_666
C40A Cd1A Br1A 98.0(7) . .
N4A Cd1A Br1 95.6(6) . 8_666
N4A Cd1A Br1 98.1(6) . .
N4A Cd1A Br1A 93.3(6) . .
N4A Cd1A O6A 96.2(7) . .
N4A Cd1A C40A 124.6(8) . .
N4A Cd1A N3A 86(7) . 5_565
N3A Cd1A Br1 156(6) 5_565 .
N3A Cd1A Br1 85(6) 5_565 8_666
N3A Cd1A Br1A 180(7) 5_565 .
N3A Cd1A O6A 85(6) 5_565 .
N3A Cd1A C40A 82(6) 5_565 .
O5 C40 Cd1 60.0(15) . .
O5 C40 C41 119(3) . .
O6 C40 Cd1 65.4(14) . .
O6 C40 O5 125(2) . .
O6 C40 C41 116(3) . .
C41 C40 Cd1 173(3) . .
Cd1 Br1A Cd1 66.97(18) 8_666 .
Br1 Br1A Cd1 65.5(4) . .
Br1 Br1A Cd1 18.2(4) . 8_666
Br1 Br1A Cd1A 83.5(5) . .
C40 O6 Cd1 87.1(16) . .
C40A O6A Cd1A 78.3(19) . .
C40A O5A Cd1A 88.8(15) . .
O6A C40A Cd1A 72.6(18) . .
O6A C40A O5A 132(3) . .
O6A C40A C41A 117(3) . .
O5A C40A Cd1A 59.2(15) . .
O5A C40A C41A 110.7(19) . .
C41A C40A Cd1A 162(3) . .
C34 C38 C37 120.0 . .
C38 C34 C28 127.0(12) . .
C35 C34 C28 113.0(12) . .
C35 C34 C38 120.0 . .
C34 C35 C36 120.0 . .
N4 C36 C35 120.0 . .
C36 N4 Cd1 120.8(9) . .
C36 N4 C37 120.0 . .
C37 N4 Cd1 118.4(9) . .
N4 C37 C38 120.0 . .
C36A N4A Cd1A 118.1(11) . .
C36A N4A C37A 120.0 . .
C37A N4A Cd1A 121.5(11) . .
N4A C36A C35A 120.0 . .
C34A C35A C36A 120.0 . .
C35A C34A C28 128.0(14) . .
C38A C34A C28 112.0(14) . .
C38A C34A C35A 120.0 . .
C37A C38A C34A 120.0 . .
C38A C37A N4A 120.0 . .
C20 N3 Cd1 118.2(19) . 5_465
C21 N3 Cd1 123(2) . 5_465
C21 N3 C20 118(2) . .
C18 C19 C20 122(2) . .
N3 C20 C19 121(2) . .
C22 C18 C12 121(2) . .
C19 C18 C12 124(2) . .
C19 C18 C22 115(2) . .
N3 C21 C22 125(3) . .
C18A C22A C21A 120.0 . .
C22A C18A C12 122.0(17) . .
C22A C18A C19A 120.0 . .
C19A C18A C12 117.0(17) . .
C20A C19A C18A 120.0 . .
C19A C20A N3A 120.0 . .
C20A N3A Cd1A 121.5(11) . 5_465
C20A N3A C21A 120.0 . .
C21A N3A Cd1A 117.6(11) . 5_465
N3A C21A C22A 120.0 . .

loop_
_geom_bond_atom_site_label_1
_geom_bond_atom_site_label_2
_geom_bond_distance
_geom_bond_site_symmetry_2
Ti1 O4 1.861(7) .
Ti1 O0AA 1.949(6) .
Ti1 N0AA 2.200(8) .
Ti1 N2 2.263(8) .
Ti1 O3 1.834(2) .
Ti1 O1AA 1.860(6) .
O4 C39 1.407(13) .
O0AA C9 1.324(7) .
N0AA C1AA 1.485(12) .
N0AA C2AA 1.479(14) .
N2 C3AA 1.489(12) .
N2 C23 1.497(12) .
O3 Ti1 1.834(2) 8_666
O1AA C24 1.339(7) .
C3AA C7AA 1.502(16) .
C3AA C2AA 1.538(14) .
C23 C25 1.516(11) .
C11 C6AA 1.3900 .
C11 C12 1.3900 .
C6AA C9 1.3900 .
C6AA C14 1.570(10) .
C9 C8 1.3900 .
C8 C13 1.3900 .
C8 C1AA 1.499(11) .
C13 C12 1.3900 .
C12 C18 1.50(2) .
C12 C18A 1.548(18) .
C29 C28 1.3900 .
C29 C25 1.3900 .
C28 C4AA 1.3900 .
C28 C34 1.520(13) .
C28 C34A 1.575(19) .
C4AA C26 1.3900 .
C26 C24 1.3900 .
C26 C30 1.571(14) .
C24 C25 1.3900 .
Cd1 Cd1 3.180(5) 8_666
Cd1 Br1 2.735(5) .
Cd1 Br1 1.725(13) 8_666
Cd1 O5 2.29(2) .
Cd1 C40 2.64(3) .
Cd1 Br1A 3.002(6) .
Cd1 Br1A 2.748(13) 8_666
Cd1 O6 2.41(2) .
Cd1 N4 2.383(14) .
Cd1 N3 2.44(2) 5_565
C14 C15 1.552(14) .
C14 C16 1.484(16) .
C14 C17 1.525(15) .
C7AA C5AA 1.52(2) .
C30 C32 1.501(16) .
C30 C31 1.586(14) .
C30 C33 1.539(16) .
C5 C8AA 1.48(2) .
C5 C5AA 1.52(2) .
C2AA C8AA 1.557(14) .
C22 C18 1.34(4) .
C22 C21 1.33(3) .
Br1 Cd1 1.725(13) 8_666
Br1 Cd1A 2.677(14) 8_666
Br1 Cd1A 2.776(6) .
Br1 Br1A 1.116(8) .
O5 C40 1.28(2) .
Cd1A Br1 2.677(14) 8_666
Cd1A Br1A 2.672(5) .
Cd1A O6A 2.47(3) .
Cd1A O5A 2.177(19) .
Cd1A C40A 2.54(3) .
Cd1A N4A 2.262(18) .
Cd1A N3A 2.37(18) 5_565
C40 O6 1.22(2) .
C40 C41 1.51(2) .
Br1A Cd1 2.748(13) 8_666
O6A C40A 1.26(2) .
O5A C40A 1.35(4) .
C41A C40A 1.508(19) .
C38 C34 1.3900 .
C38 C37 1.3900 .
C34 C35 1.3900 .
C35 C36 1.3900 .
C36 N4 1.3900 .
N4 C37 1.3900 .
N4A C36A 1.3900 .
N4A C37A 1.3900 .
C36A C35A 1.3900 .
C35A C34A 1.3900 .
C34A C38A 1.3900 .
C38A C37A 1.3900 .
N3 Cd1 2.44(2) 5_465
N3 C20 1.30(3) .
N3 C21 1.23(3) .
C19 C20 1.34(4) .
C19 C18 1.33(3) .
C22A C18A 1.3900 .
C22A C21A 1.3900 .
C18A C19A 1.3900 .
C19A C20A 1.3900 .
C20A N3A 1.3900 .
N3A Cd1A 2.368(16) 5_465
N3A C21A 1.3900 .
